data_4516745
loop_
_publ_author_name
'Lewis, Kyle G.'
'Ghosh, Subrata K.'
'Bhuvanesh, Nattamai'
'Gladysz, John A.'

_publ_section_title
;
 Cobalt(III) Werner Complexes with 1,2-Diphenylethylenediamine Ligands:
 Readily Available, Inexpensive, and Modular Chiral Hydrogen Bond Donor
 Catalysts for Enantioselective Organic Synthesis.
;
_journal_issue 1
_journal_name_full 'ACS central science'
_journal_page_first 50
_journal_page_last 56
_journal_paper_doi 10.1021/acscentsci.5b00035
_journal_volume 1
_journal_year 2015
_chemical_absolute_configuration ad
_chemical_formula_sum 'C44 H60 Cl3 Co N6 O4'
_chemical_formula_weight 902.26
_space_group_IT_number 78
_space_group_name_Hall 'P 4cw'
_space_group_name_H-M_alt 'P 43'
_symmetry_cell_setting tetragonal
_symmetry_space_group_name_H-M 'P 43'
_atom_sites_solution_hydrogens geom
_atom_sites_solution_primary direct
_atom_sites_solution_secondary difmap
_audit_creation_method SHELXL-97
_cell_angle_alpha 90.00
_cell_angle_beta 90.00
_cell_angle_gamma 90.00
_cell_formula_units_Z 4
_cell_length_a 13.839(4)
_cell_length_b 13.839(4)
_cell_length_c 24.216(9)
_cell_measurement_reflns_used 990
_cell_measurement_temperature 110(2)
_cell_measurement_theta_max 26.54
_cell_measurement_theta_min 2.92
_cell_volume 4638(3)
_computing_cell_refinement
; 
  APEX-II(BRUKER-NONIUS, 2003) 
;
_computing_data_collection 'APEX-II (BRUKER-NONIUS, 2003)'
_computing_data_reduction APEX-II
_computing_molecular_graphics Olex2
_computing_publication_material 'Bruker SHELXTL'
_computing_structure_refinement 'SHELXL-97 (Sheldrick, 2008)'
_computing_structure_solution 'SHELXS-97 (Sheldrick, 2008)'
_diffrn_ambient_temperature 110(2)
_diffrn_measured_fraction_theta_full 0.997
_diffrn_measured_fraction_theta_max 0.997
_diffrn_measurement_device_type 'APEX II'
_diffrn_measurement_method 'omega scans'
_diffrn_radiation_monochromator graphite
_diffrn_radiation_source 'fine-focus sealed tube'
_diffrn_radiation_type MoK\a
_diffrn_radiation_wavelength 0.71073
_diffrn_reflns_av_R_equivalents 0.0425
_diffrn_reflns_av_sigmaI/netI 0.0308
_diffrn_reflns_limit_h_max 17
_diffrn_reflns_limit_h_min -17
_diffrn_reflns_limit_k_max 17
_diffrn_reflns_limit_k_min -17
_diffrn_reflns_limit_l_max 31
_diffrn_reflns_limit_l_min -31
_diffrn_reflns_number 70126
_diffrn_reflns_theta_full 27.49
_diffrn_reflns_theta_max 27.49
_diffrn_reflns_theta_min 2.23
_diffrn_standards_decay_% 0
_diffrn_standards_interval_count 0
_diffrn_standards_number 0
_exptl_absorpt_coefficient_mu 0.590
_exptl_absorpt_correction_T_max 0.9434
_exptl_absorpt_correction_T_min 0.7187
_exptl_absorpt_correction_type multi-scan
_exptl_absorpt_process_details 'SADABS; (Sheldrick, 2006)'
_exptl_crystal_colour orange
_exptl_crystal_density_diffrn 1.292
_exptl_crystal_density_method 'not measured'
_exptl_crystal_description block
_exptl_crystal_F_000 1904
_exptl_crystal_size_max 0.60
_exptl_crystal_size_mid 0.10
_exptl_crystal_size_min 0.10
_refine_diff_density_max 0.945
_refine_diff_density_min -0.255
_refine_diff_density_rms 0.065
_refine_ls_abs_structure_details 'Flack H D (1983), Acta Cryst. A39, 876-881'
_refine_ls_abs_structure_Flack 0.000(12)
_refine_ls_extinction_method none
_refine_ls_goodness_of_fit_ref 1.059
_refine_ls_hydrogen_treatment constr
_refine_ls_matrix_type full
_refine_ls_number_parameters 525
_refine_ls_number_reflns 10535
_refine_ls_number_restraints 7
_refine_ls_restrained_S_all 1.059
_refine_ls_R_factor_all 0.0501
_refine_ls_R_factor_gt 0.0442
_refine_ls_shift/su_max 0.001
_refine_ls_shift/su_mean 0.000
_refine_ls_structure_factor_coef Fsqd
_refine_ls_weighting_details 'calc w=1/[\s^2^(Fo^2^)+(0.0689P)^2^+2.3329P] where P=(Fo^2^+2Fc^2^)/3'
_refine_ls_weighting_scheme calc
_refine_ls_wR_factor_gt 0.1171
_refine_ls_wR_factor_ref 0.1220
_reflns_number_gt 9603
_reflns_number_total 10535
_reflns_threshold_expression >2sigma(I)
_cod_data_source_file oc5b00035_si_004.cif
_cod_data_source_block jgb
_cod_depositor_comments
;
The following automatic conversions were performed:

data item '_symmetry_cell_setting' value 'Tetragonal' was changed to
'tetragonal' in accordance with the
/home/saulius/struct/COD-crude-data/automatic-downloads/DataCite-retrospective/ACS/depositions/lib/dictionaries/cif_core.dic
dictionary named 'cif_core.dic' version 2.4.2 last updated on
2011-04-26.

Automatic conversion script
Id: cif_fix_values 6909 2019-04-08 15:41:33Z antanas 
;
_cod_original_cell_volume 4638(2)
_cod_original_sg_symbol_H-M P4(3)
_cod_database_code 4516745

loop_
_symmetry_equiv_pos_as_xyz
'x, y, z'
'-x, -y, z+1/2'
'-y, x, z+3/4'
'y, -x, z+1/4'

loop_
_atom_site_label
_atom_site_type_symbol
_atom_site_fract_x
_atom_site_fract_y
_atom_site_fract_z
_atom_site_U_iso_or_equiv
_atom_site_adp_type
_atom_site_occupancy
_atom_site_symmetry_multiplicity
_atom_site_calc_flag
_atom_site_refinement_flags
_atom_site_disorder_assembly
_atom_site_disorder_group
Co1 Co 0.59199(3) 0.21232(2) 0.499770(16) 0.02637(9) Uani 1 1 d . B .
Cl1 Cl 0.37711(6) 0.12998(6) 0.40072(3) 0.04261(18) Uani 1 1 d . . .
Cl2 Cl 0.69086(6) 0.41123(5) 0.37879(3) 0.03402(15) Uani 1 1 d . . .
Cl3 Cl 0.81659(6) 0.27663(6) 0.59136(4) 0.0468(2) Uani 1 1 d . . .
C1 C 0.4857(2) 0.0712(2) 0.55904(13) 0.0337(6) Uani 1 1 d . . .
H1 H 0.4358 0.1212 0.5677 0.040 Uiso 1 1 calc R . .
C2 C 0.4387(3) -0.0264(2) 0.56632(13) 0.0390(7) Uani 1 1 d . . .
C3 C 0.4894(4) -0.1116(3) 0.55912(18) 0.0557(10) Uani 1 1 d . . .
H3 H 0.5566 -0.1105 0.5511 0.067 Uiso 1 1 calc R . .
C4 C 0.4402(5) -0.1991(3) 0.5638(2) 0.0690(14) Uani 1 1 d . . .
H4 H 0.4742 -0.2580 0.5584 0.083 Uiso 1 1 calc R . .
C5 C 0.3440(4) -0.2013(3) 0.57603(16) 0.0641(13) Uani 1 1 d . . .
H5 H 0.3113 -0.2615 0.5787 0.077 Uiso 1 1 calc R . .
C6 C 0.2957(4) -0.1187(3) 0.58433(17) 0.0595(11) Uani 1 1 d . . .
H6 H 0.2291 -0.1209 0.5938 0.071 Uiso 1 1 calc R . .
C7 C 0.3417(3) -0.0300(3) 0.57926(15) 0.0464(8) Uani 1 1 d . . .
H7 H 0.3064 0.0281 0.5847 0.056 Uiso 1 1 calc R . .
C8 C 0.5744(3) 0.0931(2) 0.59469(13) 0.0361(7) Uani 1 1 d . . .
H8 H 0.6292 0.0534 0.5802 0.043 Uiso 1 1 calc R . .
C9 C 0.5678(3) 0.0753(2) 0.65612(15) 0.0444(8) Uani 1 1 d . . .
C10 C 0.6489(4) 0.0363(3) 0.68202(19) 0.0609(11) Uani 1 1 d . . .
H10 H 0.7045 0.0211 0.6608 0.073 Uiso 1 1 calc R . .
C11 C 0.6491(4) 0.0197(4) 0.7378(2) 0.0769(15) Uani 1 1 d . . .
H11 H 0.7043 -0.0076 0.7552 0.092 Uiso 1 1 calc R . .
C12 C 0.5686(5) 0.0428(4) 0.7685(2) 0.0828(19) Uani 1 1 d . . .
H12 H 0.5690 0.0327 0.8073 0.099 Uiso 1 1 calc R . .
C13 C 0.4874(4) 0.0805(3) 0.74366(18) 0.0639(12) Uani 1 1 d . . .
H13 H 0.4317 0.0953 0.7650 0.077 Uiso 1 1 calc R . .
C14 C 0.4877(4) 0.0968(3) 0.68688(16) 0.0524(10) Uani 1 1 d . . .
H14 H 0.4320 0.1230 0.6694 0.063 Uiso 1 1 calc R . .
N1 N 0.52009(19) 0.08952(16) 0.50162(12) 0.0312(5) Uani 1 1 d . . .
H1A H 0.5587 0.0419 0.4892 0.037 Uiso 1 1 d R . .
H1B H 0.4719 0.0948 0.4768 0.037 Uiso 1 1 d R . .
N2 N 0.59554(18) 0.19749(18) 0.58085(11) 0.0294(5) Uani 1 1 d . . .
H2A H 0.5513 0.2412 0.5918 0.035 Uiso 1 1 d R . .
H2B H 0.6587 0.2092 0.5868 0.035 Uiso 1 1 d R . .
C1A C 0.4929(2) 0.39011(19) 0.48263(12) 0.0276(5) Uani 1 1 d . B .
H1AA H 0.5184 0.3910 0.4440 0.033 Uiso 1 1 calc R . .
C2A C 0.4078(2) 0.4576(2) 0.48481(14) 0.0346(6) Uani 1 1 d . . .
C3A C 0.3705(3) 0.4912(2) 0.53408(16) 0.0420(8) Uani 1 1 d . . .
H3A H 0.3991 0.4718 0.5680 0.050 Uiso 1 1 calc R . .
C4A C 0.2917(3) 0.5532(2) 0.5345(2) 0.0527(10) Uani 1 1 d . . .
H4A H 0.2652 0.5740 0.5686 0.063 Uiso 1 1 calc R . .
C5A C 0.2518(3) 0.5845(3) 0.4858(2) 0.0676(13) Uani 1 1 d . . .
H5A H 0.1989 0.6282 0.4863 0.081 Uiso 1 1 calc R . .
C6A C 0.2886(4) 0.5524(4) 0.4362(3) 0.0806(17) Uani 1 1 d . . .
H6A H 0.2621 0.5750 0.4024 0.097 Uiso 1 1 calc R . .
C7A C 0.3645(3) 0.4868(3) 0.4358(2) 0.0584(11) Uani 1 1 d . . .
H7A H 0.3871 0.4616 0.4017 0.070 Uiso 1 1 calc R . .
C8A C 0.5775(2) 0.4131(2) 0.52143(15) 0.0357(4) Uani 1 1 d D . .
H8A H 0.5571 0.4014 0.5605 0.043 Uiso 1 1 calc R A 1
C9A C 0.6168(10) 0.5134(8) 0.5164(4) 0.0357(4) Uani 0.532(8) 1 d PD B 1
C10A C 0.6748(5) 0.5460(5) 0.5590(3) 0.0357(4) Uani 0.532(8) 1 d P B 1
H10A H 0.6820 0.5070 0.5910 0.043 Uiso 0.532(8) 1 calc PR B 1
C11A C 0.7231(5) 0.6344(5) 0.5564(4) 0.0357(4) Uani 0.532(8) 1 d P B 1
H11A H 0.7604 0.6568 0.5867 0.043 Uiso 0.532(8) 1 calc PR B 1
C12A C 0.7154(5) 0.6892(4) 0.5083(4) 0.0357(4) Uani 0.532(8) 1 d P B 1
H12A H 0.7511 0.7475 0.5046 0.043 Uiso 0.532(8) 1 calc PR B 1
C13A C 0.6548(5) 0.6578(4) 0.4653(4) 0.0357(4) Uani 0.532(8) 1 d P B 1
H13A H 0.6471 0.6971 0.4334 0.043 Uiso 0.532(8) 1 calc PR B 1
C14A C 0.6061(5) 0.5703(5) 0.4687(4) 0.0357(4) Uani 0.532(8) 1 d P B 1
H14A H 0.5660 0.5492 0.4392 0.043 Uiso 0.532(8) 1 calc PR B 1
C9E C 0.6188(11) 0.5133(9) 0.5249(5) 0.0357(4) Uani 0.468(8) 1 d PD B 2
C10E C 0.6558(6) 0.5441(5) 0.5770(4) 0.0357(4) Uani 0.468(8) 1 d P B 2
H10E H 0.6476 0.5051 0.6090 0.043 Uiso 0.468(8) 1 calc PR B 2
C11E C 0.7035(9) 0.6312(7) 0.5802(5) 0.059(3) Uani 0.468(8) 1 d P B 2
H11E H 0.7326 0.6509 0.6139 0.071 Uiso 0.468(8) 1 calc PR B 2
C12E C 0.7087(5) 0.6897(5) 0.5343(4) 0.0357(4) Uani 0.468(8) 1 d P B 2
H12E H 0.7415 0.7498 0.5371 0.043 Uiso 0.468(8) 1 calc PR B 2
C13E C 0.6696(6) 0.6653(5) 0.4862(4) 0.0357(4) Uani 0.468(8) 1 d P B 2
H13E H 0.6722 0.7089 0.4560 0.043 Uiso 0.468(8) 1 calc PR B 2
C14E C 0.6240(6) 0.5741(6) 0.4800(4) 0.0357(4) Uani 0.468(8) 1 d P B 2
H14E H 0.5974 0.5554 0.4454 0.043 Uiso 0.468(8) 1 calc PR B 2
N1A N 0.46939(17) 0.28662(15) 0.49686(11) 0.0274(4) Uani 1 1 d . . .
H1AB H 0.4376 0.2778 0.5289 0.033 Uiso 1 1 d R B .
H1AC H 0.4326 0.2645 0.4690 0.033 Uiso 1 1 d R . .
N2A N 0.65278(16) 0.34006(15) 0.50553(11) 0.0265(5) Uani 1 1 d . B .
H2AA H 0.6722 0.3517 0.4707 0.032 Uiso 1 1 d R . .
H2AB H 0.7006 0.3450 0.5305 0.032 Uiso 1 1 d R . .
C1B C 0.7609(2) 0.1645(2) 0.43894(13) 0.0335(6) Uani 1 1 d D . .
H1BA H 0.7792 0.2341 0.4349 0.040 Uiso 1 1 calc R C 1
C2B C 0.8501(2) 0.1054(3) 0.43017(18) 0.0492(8) Uani 0.608(4) 1 d PD D 1
C3B C 0.8444(8) 0.0165(13) 0.4016(8) 0.0492(8) Uani 0.608(4) 1 d P D 1
H3B H 0.7845 -0.0137 0.3933 0.059 Uiso 0.608(4) 1 calc PR D 1
C4B C 0.9368(6) -0.0255(6) 0.3858(3) 0.0460(15) Uani 0.608(4) 1 d P D 1
H4B H 0.9376 -0.0800 0.3620 0.055 Uiso 0.608(4) 1 calc PR D 1
C5B C 1.0232(5) 0.0119(6) 0.4047(3) 0.0559(15) Uani 0.608(4) 1 d P D 1
H5B H 1.0818 -0.0217 0.3978 0.067 Uiso 0.608(4) 1 calc PR D 1
C6B C 1.0246(4) 0.0969(5) 0.4331(3) 0.0520(13) Uani 0.608(4) 1 d P D 1
H6B H 1.0846 0.1223 0.4454 0.062 Uiso 0.608(4) 1 calc PR D 1
C7B C 0.9402(4) 0.1469(4) 0.4444(3) 0.0377(11) Uani 0.608(4) 1 d P D 1
H7B H 0.9428 0.2085 0.4615 0.045 Uiso 0.608(4) 1 calc PR D 1
C2C C 0.8501(2) 0.1054(3) 0.43017(18) 0.0492(8) Uani 0.392(4) 1 d PD D 2
C3C C 0.8563(13) 0.020(2) 0.4022(13) 0.0492(8) Uani 0.392(4) 1 d P D 2
H3C H 0.8076 0.0072 0.3755 0.059 Uiso 0.392(4) 1 calc PR D 2
C4C C 0.9275(10) -0.0494(9) 0.4091(5) 0.0460(15) Uani 0.392(4) 1 d P D 2
H4C H 0.9206 -0.1112 0.3925 0.055 Uiso 0.392(4) 1 calc PR D 2
C5C C 1.0071(8) -0.0287(9) 0.4398(5) 0.0559(15) Uani 0.392(4) 1 d P D 2
H5C H 1.0597 -0.0726 0.4420 0.067 Uiso 0.392(4) 1 calc PR D 2
C6C C 1.0090(7) 0.0588(8) 0.4681(5) 0.0520(13) Uani 0.392(4) 1 d P D 2
H6C H 1.0664 0.0773 0.4867 0.062 Uiso 0.392(4) 1 calc PR D 2
C7C C 0.9305(7) 0.1191(7) 0.4698(4) 0.0377(11) Uani 0.392(4) 1 d P D 2
H7C H 0.9277 0.1695 0.4963 0.045 Uiso 0.392(4) 1 calc PR D 2
C8B C 0.6773(2) 0.1446(2) 0.39924(14) 0.0340(6) Uani 1 1 d . B .
H8B H 0.6563 0.0761 0.4046 0.041 Uiso 1 1 calc R . .
C9B C 0.6981(2) 0.1592(2) 0.33926(14) 0.0360(7) Uani 1 1 d . . .
C10B C 0.6329(3) 0.1226(3) 0.30057(16) 0.0470(8) Uani 1 1 d . D .
H10B H 0.5789 0.0858 0.3125 0.056 Uiso 1 1 calc R . .
C11B C 0.6469(3) 0.1400(3) 0.24459(18) 0.0554(9) Uani 1 1 d . . .
H11B H 0.6024 0.1151 0.2183 0.066 Uiso 1 1 calc R D .
C12B C 0.7261(3) 0.1939(3) 0.22703(16) 0.0517(9) Uani 1 1 d . D .
H12B H 0.7345 0.2075 0.1889 0.062 Uiso 1 1 calc R . .
C13B C 0.7918(3) 0.2276(3) 0.26482(15) 0.0473(8) Uani 1 1 d . . .
H13B H 0.8469 0.2626 0.2527 0.057 Uiso 1 1 calc R D .
C14B C 0.7779(3) 0.2105(2) 0.32067(15) 0.0420(7) Uani 1 1 d . D .
H14B H 0.8236 0.2342 0.3466 0.050 Uiso 1 1 calc R . .
N1B N 0.71867(18) 0.15121(16) 0.49574(12) 0.0331(5) Uani 1 1 d . B .
H1BB H 0.7204 0.0865 0.4994 0.040 Uiso 1 1 d R . .
H1BC H 0.7596 0.1694 0.5227 0.040 Uiso 1 1 d R . .
N2B N 0.59740(18) 0.20908(17) 0.41879(11) 0.0291(5) Uani 1 1 d . . .
H2BA H 0.6051 0.2684 0.4042 0.035 Uiso 1 1 d R B .
H2BB H 0.5417 0.1923 0.4022 0.035 Uiso 1 1 d R . .
C31 C 0.5138(4) 0.8703(4) 0.4192(2) 0.0716(13) Uani 1 1 d D . .
H31A H 0.5124 0.8475 0.3809 0.107 Uiso 1 1 calc R . .
H31B H 0.4628 0.9185 0.4247 0.107 Uiso 1 1 calc R . .
H31C H 0.5033 0.8157 0.4442 0.107 Uiso 1 1 calc R . .
O30 O 0.6027(2) 0.91163(19) 0.43014(12) 0.0557(7) Uani 1 1 d D . .
H30 H 0.6392 0.9042 0.4027 0.084 Uiso 1 1 d RD . .
C36 C 0.2568(4) -0.1069(4) 0.4380(2) 0.0755(14) Uani 1 1 d . . .
H36A H 0.2170 -0.1655 0.4369 0.113 Uiso 1 1 calc R . .
H36B H 0.2274 -0.0599 0.4631 0.113 Uiso 1 1 calc R . .
H36C H 0.3218 -0.1232 0.4510 0.113 Uiso 1 1 calc R . .
O35 O 0.2626(2) -0.0670(2) 0.38462(13) 0.0605(7) Uani 1 1 d . . .
H35 H 0.2967 -0.0168 0.3855 0.091 Uiso 1 1 calc R . .
O40 O 0.8834(3) 0.8738(3) 0.55684(18) 0.0857(11) Uani 1 1 d . . .
H40A H 0.9347 0.8945 0.5415 0.128 Uiso 1 1 d R . .
H40B H 0.8986 0.8319 0.5810 0.128 Uiso 1 1 d R . .
O50 O 0.7172(2) 0.94890(18) 0.52167(13) 0.0605(8) Uani 1 1 d . . .
H50A H 0.7169 0.9331 0.4878 0.091 Uiso 1 1 d R . .
H50B H 0.7725 0.9277 0.5310 0.091 Uiso 1 1 d R . .

loop_
_atom_site_aniso_label
_atom_site_aniso_U_11
_atom_site_aniso_U_22
_atom_site_aniso_U_33
_atom_site_aniso_U_23
_atom_site_aniso_U_13
_atom_site_aniso_U_12
Co1 0.03061(19) 0.01782(16) 0.03068(18) 0.00018(14) -0.00134(15) -0.00113(14)
Cl1 0.0453(4) 0.0463(4) 0.0363(4) -0.0019(3) -0.0044(3) -0.0133(3)
Cl2 0.0412(4) 0.0283(3) 0.0325(3) -0.0002(3) -0.0013(3) -0.0048(3)
Cl3 0.0356(4) 0.0483(5) 0.0564(5) -0.0053(4) -0.0138(3) 0.0068(3)
C1 0.0494(18) 0.0205(13) 0.0312(15) 0.0002(11) -0.0011(13) -0.0054(12)
C2 0.066(2) 0.0250(14) 0.0260(14) 0.0030(11) -0.0009(14) -0.0116(14)
C3 0.081(3) 0.0295(17) 0.057(2) 0.0057(15) 0.009(2) -0.0060(17)
C4 0.124(4) 0.0234(17) 0.060(3) 0.0017(16) 0.012(3) -0.011(2)
C5 0.114(4) 0.040(2) 0.039(2) 0.0039(15) 0.005(2) -0.037(2)
C6 0.085(3) 0.049(2) 0.045(2) 0.0044(17) 0.000(2) -0.029(2)
C7 0.064(2) 0.0401(18) 0.0346(17) 0.0039(14) 0.0024(16) -0.0164(16)
C8 0.0533(18) 0.0210(13) 0.0339(16) 0.0028(11) -0.0057(14) -0.0029(12)
C9 0.071(2) 0.0259(14) 0.0357(17) 0.0048(12) -0.0141(16) -0.0113(15)
C10 0.068(3) 0.060(2) 0.054(2) 0.0162(19) -0.018(2) -0.019(2)
C11 0.083(3) 0.086(3) 0.061(3) 0.025(3) -0.032(3) -0.023(3)
C12 0.134(5) 0.077(3) 0.037(2) 0.013(2) -0.030(3) -0.047(3)
C13 0.111(4) 0.0410(19) 0.040(2) 0.0022(16) -0.001(2) -0.018(2)
C14 0.091(3) 0.0317(17) 0.0350(18) 0.0040(13) -0.0023(19) -0.0075(18)
N1 0.0401(13) 0.0199(10) 0.0335(12) 0.0005(10) -0.0016(11) -0.0013(9)
N2 0.0340(13) 0.0219(11) 0.0323(13) 0.0003(9) -0.0024(10) 0.0009(9)
C1A 0.0291(13) 0.0203(12) 0.0332(14) 0.0015(10) 0.0014(11) -0.0017(10)
C2A 0.0261(13) 0.0281(13) 0.0495(19) -0.0012(12) -0.0010(12) -0.0019(11)
C3A 0.0427(18) 0.0260(14) 0.057(2) -0.0003(13) 0.0118(15) 0.0000(13)
C4A 0.049(2) 0.0272(16) 0.082(3) -0.0066(17) 0.027(2) -0.0008(14)
C5A 0.044(2) 0.050(2) 0.109(4) -0.007(2) -0.005(2) 0.0202(17)
C6A 0.073(3) 0.078(3) 0.090(4) -0.016(3) -0.035(3) 0.041(3)
C7A 0.053(2) 0.061(2) 0.061(3) -0.008(2) -0.0186(19) 0.0207(19)
C8A 0.0343(8) 0.0236(6) 0.0493(14) -0.0044(8) -0.0020(8) -0.0025(5)
C9A 0.0343(8) 0.0236(6) 0.0493(14) -0.0044(8) -0.0020(8) -0.0025(5)
C10A 0.0343(8) 0.0236(6) 0.0493(14) -0.0044(8) -0.0020(8) -0.0025(5)
C11A 0.0343(8) 0.0236(6) 0.0493(14) -0.0044(8) -0.0020(8) -0.0025(5)
C12A 0.0343(8) 0.0236(6) 0.0493(14) -0.0044(8) -0.0020(8) -0.0025(5)
C13A 0.0343(8) 0.0236(6) 0.0493(14) -0.0044(8) -0.0020(8) -0.0025(5)
C14A 0.0343(8) 0.0236(6) 0.0493(14) -0.0044(8) -0.0020(8) -0.0025(5)
C9E 0.0343(8) 0.0236(6) 0.0493(14) -0.0044(8) -0.0020(8) -0.0025(5)
C10E 0.0343(8) 0.0236(6) 0.0493(14) -0.0044(8) -0.0020(8) -0.0025(5)
C11E 0.078(7) 0.035(4) 0.065(7) 0.003(4) -0.016(5) -0.013(4)
C12E 0.0343(8) 0.0236(6) 0.0493(14) -0.0044(8) -0.0020(8) -0.0025(5)
C13E 0.0343(8) 0.0236(6) 0.0493(14) -0.0044(8) -0.0020(8) -0.0025(5)
C14E 0.0343(8) 0.0236(6) 0.0493(14) -0.0044(8) -0.0020(8) -0.0025(5)
N1A 0.0303(11) 0.0221(10) 0.0299(12) -0.0017(9) 0.0002(10) -0.0039(8)
N2A 0.0275(11) 0.0196(10) 0.0322(13) 0.0001(9) 0.0002(9) -0.0002(8)
C1B 0.0345(15) 0.0255(13) 0.0406(17) -0.0098(12) -0.0013(12) 0.0004(11)
C2B 0.0355(16) 0.0432(15) 0.0688(18) -0.0276(13) -0.0068(15) 0.0060(13)
C3B 0.0355(16) 0.0432(15) 0.0688(18) -0.0276(13) -0.0068(15) 0.0060(13)
C4B 0.052(3) 0.045(4) 0.041(4) -0.012(3) -0.007(4) 0.013(3)
C5B 0.043(3) 0.073(4) 0.052(3) -0.020(3) -0.005(3) 0.022(3)
C6B 0.033(2) 0.055(3) 0.069(4) -0.009(3) -0.010(3) -0.002(2)
C7B 0.041(2) 0.030(3) 0.042(3) -0.002(2) -0.009(3) 0.003(2)
C2C 0.0355(16) 0.0432(15) 0.0688(18) -0.0276(13) -0.0068(15) 0.0060(13)
C3C 0.0355(16) 0.0432(15) 0.0688(18) -0.0276(13) -0.0068(15) 0.0060(13)
C4C 0.052(3) 0.045(4) 0.041(4) -0.012(3) -0.007(4) 0.013(3)
C5C 0.043(3) 0.073(4) 0.052(3) -0.020(3) -0.005(3) 0.022(3)
C6C 0.033(2) 0.055(3) 0.069(4) -0.009(3) -0.010(3) -0.002(2)
C7C 0.041(2) 0.030(3) 0.042(3) -0.002(2) -0.009(3) 0.003(2)
C8B 0.0363(15) 0.0209(13) 0.0448(17) -0.0093(11) -0.0003(13) 0.0001(11)
C9B 0.0411(16) 0.0259(14) 0.0412(17) -0.0115(12) 0.0004(13) 0.0019(12)
C10B 0.053(2) 0.0392(18) 0.049(2) -0.0124(15) -0.0096(16) -0.0011(15)
C11B 0.065(2) 0.054(2) 0.047(2) -0.0178(18) -0.0123(19) 0.0011(18)
C12B 0.074(3) 0.0419(18) 0.0390(18) -0.0081(15) -0.0015(17) 0.0077(18)
C13B 0.062(2) 0.0387(18) 0.041(2) -0.0119(14) 0.0069(15) 0.0073(16)
C14B 0.0491(19) 0.0383(17) 0.0387(18) -0.0134(13) 0.0037(14) -0.0018(14)
N1B 0.0399(13) 0.0223(10) 0.0373(14) -0.0032(10) -0.0061(11) 0.0044(9)
N2B 0.0301(12) 0.0233(11) 0.0339(14) -0.0022(9) 0.0003(10) 0.0005(9)
C31 0.069(3) 0.084(3) 0.061(3) -0.023(2) -0.006(2) 0.005(3)
O30 0.0691(18) 0.0461(14) 0.0519(16) -0.0107(12) 0.0109(13) -0.0055(13)
C36 0.076(3) 0.088(4) 0.063(3) 0.020(3) 0.006(2) 0.008(3)
O35 0.0651(18) 0.0583(17) 0.0580(17) -0.0067(13) -0.0046(14) -0.0137(14)
O40 0.088(3) 0.069(2) 0.100(3) 0.018(2) -0.007(2) -0.0098(19)
O50 0.089(2) 0.0310(12) 0.0610(17) 0.0024(11) -0.0037(15) 0.0136(13)

loop_
_atom_type_symbol
_atom_type_description
_atom_type_scat_dispersion_real
_atom_type_scat_dispersion_imag
_atom_type_scat_source
C C 0.0033 0.0016 'International Tables Vol C Tables 4.2.6.8 and 6.1.1.4'
H H 0.0000 0.0000 'International Tables Vol C Tables 4.2.6.8 and 6.1.1.4'
Cl Cl 0.1484 0.1585 'International Tables Vol C Tables 4.2.6.8 and 6.1.1.4'
Co Co 0.3494 0.9721 'International Tables Vol C Tables 4.2.6.8 and 6.1.1.4'
N N 0.0061 0.0033 'International Tables Vol C Tables 4.2.6.8 and 6.1.1.4'
O O 0.0106 0.0060 'International Tables Vol C Tables 4.2.6.8 and 6.1.1.4'

loop_
_geom_angle_atom_site_label_1
_geom_angle_atom_site_label_2
_geom_angle_atom_site_label_3
_geom_angle
N1B Co1 N2A 90.50(10)
N1B Co1 N2B 84.59(11)
N2A Co1 N2B 94.32(10)
N1B Co1 N1 94.66(10)
N2A Co1 N1 172.73(11)
N2B Co1 N1 91.28(11)
N1B Co1 N2 88.99(11)
N2A Co1 N2 90.70(10)
N2B Co1 N2 171.88(9)
N1 Co1 N2 84.28(11)
N1B Co1 N1A 172.65(11)
N2A Co1 N1A 84.40(9)
N2B Co1 N1A 90.51(10)
N1 Co1 N1A 90.91(10)
N2 Co1 N1A 96.34(11)
N1 C1 C2 113.5(2)
N1 C1 C8 103.6(3)
C2 C1 C8 117.2(3)
N1 C1 H1 107.3
C2 C1 H1 107.3
C8 C1 H1 107.3
C7 C2 C3 119.4(3)
C7 C2 C1 118.6(3)
C3 C2 C1 122.0(4)
C2 C3 C4 118.9(5)
C2 C3 H3 120.6
C4 C3 H3 120.6
C5 C4 C3 120.9(4)
C5 C4 H4 119.5
C3 C4 H4 119.5
C6 C5 C4 120.1(4)
C6 C5 H5 120.0
C4 C5 H5 120.0
C5 C6 C7 120.8(5)
C5 C6 H6 119.6
C7 C6 H6 119.6
C2 C7 C6 119.9(4)
C2 C7 H7 120.1
C6 C7 H7 120.1
C9 C8 N2 112.7(2)
C9 C8 C1 118.3(3)
N2 C8 C1 102.7(2)
C9 C8 H8 107.5
N2 C8 H8 107.5
C1 C8 H8 107.5
C14 C9 C10 119.4(4)
C14 C9 C8 123.3(3)
C10 C9 C8 117.2(4)
C11 C10 C9 120.7(5)
C11 C10 H10 119.7
C9 C10 H10 119.7
C10 C11 C12 119.4(5)
C10 C11 H11 120.3
C12 C11 H11 120.3
C11 C12 C13 120.8(4)
C11 C12 H12 119.6
C13 C12 H12 119.6
C12 C13 C14 119.4(5)
C12 C13 H13 120.3
C14 C13 H13 120.3
C9 C14 C13 120.3(4)
C9 C14 H14 119.9
C13 C14 H14 119.9
C1 N1 Co1 109.22(18)
C1 N1 H1A 112.2
Co1 N1 H1A 108.9
C1 N1 H1B 113.6
Co1 N1 H1B 106.8
H1A N1 H1B 106.0
C8 N2 Co1 108.36(19)
C8 N2 H2A 116.4
Co1 N2 H2A 101.9
C8 N2 H2B 108.9
Co1 N2 H2B 99.4
H2A N2 H2B 119.5
C2A C1A N1A 114.3(2)
C2A C1A C8A 116.6(2)
N1A C1A C8A 102.8(2)
C2A C1A H1AA 107.5
N1A C1A H1AA 107.5
C8A C1A H1AA 107.5
C3A C2A C7A 118.6(3)
C3A C2A C1A 122.1(3)
C7A C2A C1A 119.2(3)
C2A C3A C4A 120.5(4)
C2A C3A H3A 119.7
C4A C3A H3A 119.7
C5A C4A C3A 120.4(4)
C5A C4A H4A 119.8
C3A C4A H4A 119.8
C4A C5A C6A 119.9(4)
C4A C5A H5A 120.1
C6A C5A H5A 120.1
C5A C6A C7A 119.7(5)
C5A C6A H6A 120.1
C7A C6A H6A 120.1
C6A C7A C2A 120.7(4)
C6A C7A H7A 119.6
C2A C7A H7A 119.6
C9A C8A N2A 110.6(6)
C9A C8A C9E 7.9(8)
N2A C8A C9E 111.9(7)
C9A C8A C1A 114.9(5)
N2A C8A C1A 103.4(2)
C9E C8A C1A 121.1(6)
C9A C8A H8A 109.2
N2A C8A H8A 109.2
C9E C8A H8A 101.8
C1A C8A H8A 109.2
C10A C9A C14A 119.4(8)
C10A C9A C8A 117.0(8)
C14A C9A C8A 123.2(7)
C9A C10A C11A 122.1(7)
C9A C10A H10A 119.0
C11A C10A H10A 119.0
C12A C11A C10A 118.6(7)
C12A C11A H11A 120.7
C10A C11A H11A 120.7
C11A C12A C13A 119.7(6)
C11A C12A H12A 120.1
C13A C12A H12A 120.1
C14A C13A C12A 121.0(6)
C14A C13A H13A 119.5
C12A C13A H13A 119.5
C13A C14A C9A 119.1(6)
C13A C14A H14A 120.5
C9A C14A H14A 120.5
C14E C9E C10E 119.9(9)
C14E C9E C8A 122.6(8)
C10E C9E C8A 117.5(8)
C11E C10E C9E 118.9(8)
C11E C10E H10E 120.6
C9E C10E H10E 120.6
C10E C11E C12E 119.7(9)
C10E C11E H11E 120.2
C12E C11E H11E 120.2
C13E C12E C11E 122.5(7)
C13E C12E H12E 118.8
C11E C12E H12E 118.8
C12E C13E C14E 120.1(7)
C12E C13E H13E 120.0
C14E C13E H13E 120.0
C9E C14E C13E 118.8(8)
C9E C14E H14E 120.6
C13E C14E H14E 120.6
C1A N1A Co1 108.37(16)
C1A N1A H1AB 115.5
Co1 N1A H1AB 108.4
C1A N1A H1AC 105.9
Co1 N1A H1AC 109.5
H1AB N1A H1AC 108.9
C8A N2A Co1 109.12(17)
C8A N2A H2AA 109.0
Co1 N2A H2AA 102.9
C8A N2A H2AB 106.7
Co1 N2A H2AB 115.6
H2AA N2A H2AB 113.5
C2B C1B N1B 112.5(3)
C2B C1B C8B 115.9(3)
N1B C1B C8B 104.9(2)
C2B C1B H1BA 107.7
N1B C1B H1BA 107.7
C8B C1B H1BA 107.7
C3B C2B C7B 121.4(6)
C3B C2B C1B 120.0(5)
C7B C2B C1B 118.1(3)
C2B C3B C4B 115.3(8)
C2B C3B H3B 122.3
C4B C3B H3B 122.3
C5B C4B C3B 121.6(8)
C5B C4B H4B 119.2
C3B C4B H4B 119.2
C6B C5B C4B 120.2(6)
C6B C5B H5B 119.9
C4B C5B H5B 119.9
C5B C6B C7B 121.2(6)
C5B C6B H6B 119.4
C7B C6B H6B 119.4
C6B C7B C2B 119.6(5)
C6B C7B H7B 120.2
C2B C7B H7B 120.2
C4C C3C H3C 117.1
C5C C4C C3C 119.7(14)
C5C C4C H4C 120.1
C3C C4C H4C 120.1
C4C C5C C6C 117.9(10)
C4C C5C H5C 121.1
C6C C5C H5C 121.1
C7C C6C C5C 122.1(9)
C7C C6C H6C 119.0
C5C C6C H6C 119.0
C6C C7C H7C 120.1
C9B C8B N2B 111.6(3)
C9B C8B C1B 116.1(3)
N2B C8B C1B 104.6(2)
C9B C8B H8B 108.0
N2B C8B H8B 108.0
C1B C8B H8B 108.0
C14B C9B C10B 118.8(3)
C14B C9B C8B 122.5(3)
C10B C9B C8B 118.6(3)
C11B C10B C9B 120.1(4)
C11B C10B H10B 119.9
C9B C10B H10B 119.9
C10B C11B C12B 120.0(4)
C10B C11B H11B 120.0
C12B C11B H11B 120.0
C13B C12B C11B 120.0(4)
C13B C12B H12B 120.0
C11B C12B H12B 120.0
C12B C13B C14B 120.1(4)
C12B C13B H13B 120.0
C14B C13B H13B 120.0
C13B C14B C9B 120.9(3)
C13B C14B H14B 119.5
C9B C14B H14B 119.5
C1B N1B Co1 110.01(18)
C1B N1B H1BB 101.6
Co1 N1B H1BB 116.8
C1B N1B H1BC 112.5
Co1 N1B H1BC 114.1
H1BB N1B H1BC 100.9
C8B N2B Co1 111.0(2)
C8B N2B H2BA 109.4
Co1 N2B H2BA 112.1
C8B N2B H2BB 109.7
Co1 N2B H2BB 114.9
H2BA N2B H2BB 99.2
O30 C31 H31A 109.5
O30 C31 H31B 109.5
H31A C31 H31B 109.5
O30 C31 H31C 109.5
H31A C31 H31C 109.5
H31B C31 H31C 109.5
C31 O30 H30 109.5
O35 C36 H36A 109.5
O35 C36 H36B 109.5
H36A C36 H36B 109.5
O35 C36 H36C 109.5
H36A C36 H36C 109.5
H36B C36 H36C 109.5
C36 O35 H35 109.5
H40A O40 H40B 108.9
H50A O50 H50B 99.9

loop_
_geom_bond_atom_site_label_1
_geom_bond_atom_site_label_2
_geom_bond_distance
Co1 N1B 1.949(3)
Co1 N2A 1.963(2)
Co1 N2B 1.963(3)
Co1 N1 1.970(2)
Co1 N2 1.975(3)
Co1 N1A 1.985(2)
C1 N1 1.492(4)
C1 C2 1.509(4)
C1 C8 1.531(5)
C1 H1 1.0000
C2 C7 1.380(6)
C2 C3 1.384(5)
C3 C4 1.393(6)
C3 H3 0.9500
C4 C5 1.364(8)
C4 H4 0.9500
C5 C6 1.340(7)
C5 H5 0.9500
C6 C7 1.388(5)
C6 H6 0.9500
C7 H7 0.9500
C8 C9 1.511(5)
C8 N2 1.511(4)
C8 H8 1.0000
C9 C14 1.369(6)
C9 C10 1.394(6)
C10 C11 1.371(7)
C10 H10 0.9500
C11 C12 1.377(9)
C11 H11 0.9500
C12 C13 1.378(8)
C12 H12 0.9500
C13 C14 1.393(6)
C13 H13 0.9500
C14 H14 0.9500
N1 H1A 0.8999
N1 H1B 0.9000
N2 H2A 0.8998
N2 H2B 0.9000
C1A C2A 1.504(4)
C1A N1A 1.509(3)
C1A C8A 1.535(4)
C1A H1AA 1.0000
C2A C3A 1.381(5)
C2A C7A 1.389(5)
C3A C4A 1.388(5)
C3A H3A 0.9500
C4A C5A 1.372(7)
C4A H4A 0.9500
C5A C6A 1.378(8)
C5A H5A 0.9500
C6A C7A 1.388(6)
C6A H6A 0.9500
C7A H7A 0.9500
C8A C9A 1.495(10)
C8A N2A 1.502(4)
C8A C9E 1.502(11)
C8A H8A 1.0000
C9A C10A 1.381(11)
C9A C14A 1.406(12)
C10A C11A 1.396(9)
C10A H10A 0.9500
C11A C12A 1.393(11)
C11A H11A 0.9500
C12A C13A 1.405(9)
C12A H12A 0.9500
C13A C14A 1.389(9)
C13A H13A 0.9500
C14A H14A 0.9500
C9E C14E 1.377(14)
C9E C10E 1.426(13)
C10E C11E 1.376(11)
C10E H10E 0.9500
C11E C12E 1.377(13)
C11E H11E 0.9500
C12E C13E 1.327(11)
C12E H12E 0.9500
C13E C14E 1.419(10)
C13E H13E 0.9500
C14E H14E 0.9500
N1A H1AB 0.9000
N1A H1AC 0.8999
N2A H2AA 0.9003
N2A H2AB 0.8999
C1B C2B 1.495(3)
C1B N1B 1.506(4)
C1B C8B 1.530(4)
C1B H1BA 1.0000
C2B C3B 1.414(16)
C2B C7B 1.416(7)
C3B C4B 1.456(16)
C3B H3B 0.9500
C4B C5B 1.381(11)
C4B H4B 0.9500
C5B C6B 1.364(10)
C5B H5B 0.9500
C6B C7B 1.384(9)
C6B H6B 0.9500
C7B H7B 0.9500
C3C C4C 1.39(3)
C3C H3C 0.9500
C4C C5C 1.360(17)
C4C H4C 0.9500
C5C C6C 1.390(15)
C5C H5C 0.9500
C6C C7C 1.370(14)
C6C H6C 0.9500
C7C H7C 0.9500
C8B C9B 1.494(5)
C8B N2B 1.498(4)
C8B H8B 1.0000
C9B C14B 1.388(5)
C9B C10B 1.396(5)
C10B C11B 1.390(6)
C10B H10B 0.9500
C11B C12B 1.392(6)
C11B H11B 0.9500
C12B C13B 1.372(6)
C12B H12B 0.9500
C13B C14B 1.386(5)
C13B H13B 0.9500
C14B H14B 0.9500
N1B H1BB 0.9001
N1B H1BC 0.9002
N2B H2BA 0.8998
N2B H2BB 0.9002
C31 O30 1.381(6)
C31 H31A 0.9800
C31 H31B 0.9800
C31 H31C 0.9800
O30 H30 0.8401
C36 O35 1.408(6)
C36 H36A 0.9800
C36 H36B 0.9800
C36 H36C 0.9800
O35 H35 0.8400
O40 H40A 0.8500
O40 H40B 0.8499
O50 H50A 0.8496
O50 H50B 0.8502

loop_
_geom_torsion_atom_site_label_1
_geom_torsion_atom_site_label_2
_geom_torsion_atom_site_label_3
_geom_torsion_atom_site_label_4
_geom_torsion
N1 C1 C2 C7 -114.8(3)
C8 C1 C2 C7 124.4(3)
N1 C1 C2 C3 63.6(4)
C8 C1 C2 C3 -57.2(4)
C7 C2 C3 C4 1.6(6)
C1 C2 C3 C4 -176.8(4)
C2 C3 C4 C5 -1.0(7)
C3 C4 C5 C6 -0.7(7)
C4 C5 C6 C7 1.7(6)
C3 C2 C7 C6 -0.7(5)
C1 C2 C7 C6 177.8(3)
C5 C6 C7 C2 -1.0(6)
N1 C1 C8 C9 -175.8(3)
C2 C1 C8 C9 -49.9(4)
N1 C1 C8 N2 59.4(3)
C2 C1 C8 N2 -174.8(3)
N2 C8 C9 C14 79.4(4)
C1 C8 C9 C14 -40.4(4)
N2 C8 C9 C10 -99.6(4)
C1 C8 C9 C10 140.6(3)
C14 C9 C10 C11 -0.2(6)
C8 C9 C10 C11 178.8(4)
C9 C10 C11 C12 -0.7(7)
C10 C11 C12 C13 1.4(7)
C11 C12 C13 C14 -1.1(7)
C10 C9 C14 C13 0.4(5)
C8 C9 C14 C13 -178.5(3)
C12 C13 C14 C9 0.2(6)
C2 C1 N1 Co1 -173.9(2)
C8 C1 N1 Co1 -45.7(2)
N1B Co1 N1 C1 104.4(2)
N2A Co1 N1 C1 -30.7(10)
N2B Co1 N1 C1 -171.0(2)
N2 Co1 N1 C1 15.8(2)
N1A Co1 N1 C1 -80.4(2)
C9 C8 N2 Co1 -175.6(2)
C1 C8 N2 Co1 -47.2(3)
N1B Co1 N2 C8 -76.4(2)
N2A Co1 N2 C8 -166.8(2)
N2B Co1 N2 C8 -38.7(8)
N1 Co1 N2 C8 18.4(2)
N1A Co1 N2 C8 108.7(2)
N1A C1A C2A C3A 76.7(4)
C8A C1A C2A C3A -43.2(4)
N1A C1A C2A C7A -102.8(4)
C8A C1A C2A C7A 137.2(3)
C7A C2A C3A C4A -0.2(5)
C1A C2A C3A C4A -179.8(3)
C2A C3A C4A C5A -2.2(5)
C3A C4A C5A C6A 1.6(7)
C4A C5A C6A C7A 1.5(8)
C5A C6A C7A C2A -4.0(8)
C3A C2A C7A C6A 3.3(6)
C1A C2A C7A C6A -177.1(4)
C2A C1A C8A C9A -54.0(6)
N1A C1A C8A C9A -179.9(6)
C2A C1A C8A N2A -174.7(2)
N1A C1A C8A N2A 59.4(3)
C2A C1A C8A C9E -48.5(8)
N1A C1A C8A C9E -174.4(7)
N2A C8A C9A C10A -79.5(10)
C9E C8A C9A C10A 21(7)
C1A C8A C9A C10A 163.9(8)
N2A C8A C9A C14A 93.4(11)
C9E C8A C9A C14A -166(9)
C1A C8A C9A C14A -23.2(13)
C14A C9A C10A C11A 0.4(15)
C8A C9A C10A C11A 173.6(8)
C9A C10A C11A C12A -2.7(12)
C10A C11A C12A C13A 4.2(10)
C11A C12A C13A C14A -3.4(10)
C12A C13A C14A C9A 1.0(12)
C10A C9A C14A C13A 0.5(15)
C8A C9A C14A C13A -172.2(9)
C9A C8A C9E C14E 5(7)
N2A C8A C9E C14E 88.0(13)
C1A C8A C9E C14E -34.3(16)
C9A C8A C9E C10E -173(9)
N2A C8A C9E C10E -90.5(12)
C1A C8A C9E C10E 147.2(9)
C14E C9E C10E C11E -5.5(18)
C8A C9E C10E C11E 173.0(10)
C9E C10E C11E C12E 4.5(16)
C10E C11E C12E C13E -0.4(15)
C11E C12E C13E C14E -2.8(13)
C10E C9E C14E C13E 2.4(17)
C8A C9E C14E C13E -176.1(10)
C12E C13E C14E C9E 1.7(13)
C2A C1A N1A Co1 -173.9(2)
C8A C1A N1A Co1 -46.6(2)
N1B Co1 N1A C1A -28.7(10)
N2A Co1 N1A C1A 17.54(19)
N2B Co1 N1A C1A -76.75(19)
N1 Co1 N1A C1A -168.03(18)
N2 Co1 N1A C1A 107.62(19)
C9A C8A N2A Co1 -169.9(4)
C9E C8A N2A Co1 -178.3(5)
C1A C8A N2A Co1 -46.4(3)
N1B Co1 N2A C8A -168.5(2)
N2B Co1 N2A C8A 106.9(2)
N1 Co1 N2A C8A -33.3(10)
N2 Co1 N2A C8A -79.5(2)
N1A Co1 N2A C8A 16.8(2)
N1B C1B C2B C3B 99.2(10)
C8B C1B C2B C3B -21.6(11)
N1B C1B C2B C7B -89.3(5)
C8B C1B C2B C7B 150.0(4)
C7B C2B C3B C4B -3.0(19)
C1B C2B C3B C4B 168.3(9)
C2B C3B C4B C5B 9(2)
C3B C4B C5B C6B -8.3(15)
C4B C5B C6B C7B 0.8(12)
C5B C6B C7B C2B 5.2(11)
C3B C2B C7B C6B -3.9(13)
C1B C2B C7B C6B -175.4(5)
C3C C4C C5C C6C 7(2)
C4C C5C C6C C7C 6.2(19)
C2B C1B C8B C9B -59.1(4)
N1B C1B C8B C9B 176.1(2)
C2B C1B C8B N2B 177.4(3)
N1B C1B C8B N2B 52.6(3)
N2B C8B C9B C14B 103.8(3)
C1B C8B C9B C14B -16.0(4)
N2B C8B C9B C10B -74.0(3)
C1B C8B C9B C10B 166.2(3)
C14B C9B C10B C11B -1.8(5)
C8B C9B C10B C11B 176.1(3)
C9B C10B C11B C12B 0.0(6)
C10B C11B C12B C13B 1.9(6)
C11B C12B C13B C14B -2.0(6)
C12B C13B C14B C9B 0.2(5)
C10B C9B C14B C13B 1.7(5)
C8B C9B C14B C13B -176.1(3)
C2B C1B N1B Co1 -170.3(2)
C8B C1B N1B Co1 -43.4(2)
N2A Co1 N1B C1B -76.79(19)
N2B Co1 N1B C1B 17.50(18)
N1 Co1 N1B C1B 108.34(18)
N2 Co1 N1B C1B -167.48(18)
N1A Co1 N1B C1B -30.9(9)
C9B C8B N2B Co1 -166.28(19)
C1B C8B N2B Co1 -39.9(3)
N1B Co1 N2B C8B 13.31(18)
N2A Co1 N2B C8B 103.41(18)
N1 Co1 N2B C8B -81.25(19)
N2 Co1 N2B C8B -24.6(8)
N1A Co1 N2B C8B -172.17(18)
